data_4310153
loop_
_publ_author_name
'Timothy E. Patten'
'Christina Troeltzsch'
'Marilyn M. Olmstead'

_publ_section_title
;
Copper(I) and -(II) Complexes of Neutral and
Deprotonated N-(2,6-Diisopropylphenyl)-3-[bis(2-pyridylmethyl)amino]propanamide
;
_journal_name_full 'Inorganic Chemistry'
_journal_page_first 9197
_journal_page_last 9206
_journal_paper_doi 10.1021/ic0505697
_journal_volume 44
_journal_year 2005
_chemical_formula_moiety 'C54 H66 Cl2 Cu2 Li2 N8 O2, 2(C2 H3 N)'
_chemical_formula_sum 'C58 H72 Cl2 Cu2 Li2 N10 O2'
_chemical_formula_weight 1153.12
_chemical_name_common '[Li(DIPMAP)Cu(I)Cl]2.2CH3CN'
_chemical_name_systematic
; 
 ? 
;
_space_group_IT_number 14
_symmetry_cell_setting monoclinic
_symmetry_space_group_name_Hall '-P 2yn'
_symmetry_space_group_name_H-M 'P 1 21/n 1'
_atom_sites_solution_hydrogens geom
_atom_sites_solution_primary direct
_atom_sites_solution_secondary difmap
_audit_creation_method SHELXL-97
_cell_angle_alpha 90.00
_cell_angle_beta 100.160(7)
_cell_angle_gamma 90.00
_cell_formula_units_Z 2
_cell_length_a 10.3087(8)
_cell_length_b 22.191(2)
_cell_length_c 12.8290(9)
_cell_measurement_reflns_used 9296
_cell_measurement_temperature 91(2)
_cell_measurement_theta_max 29.9
_cell_measurement_theta_min 2.2
_cell_volume 2888.7(4)
_computing_cell_refinement 'Bruker SAINT'
_computing_data_collection 'Bruker SMART'
_computing_data_reduction 'Bruker SAINT'
_computing_molecular_graphics 'SHELXTL 5, XP (Sheldrick, 1994)'
_computing_publication_material 'SHELXL-97 (Sheldrick, 1997)'
_computing_structure_refinement 'SHELXL-97 (Sheldrick, 1997)'
_computing_structure_solution 'SHELXS-97 (Sheldrick, 1990)'
_diffrn_ambient_temperature 91(2)
_diffrn_detector_area_resol_mean 0.83
_diffrn_measured_fraction_theta_full 0.967
_diffrn_measured_fraction_theta_max 0.967
_diffrn_measurement_device_type 'Bruker SMART 1000'
_diffrn_measurement_method \w
_diffrn_radiation_monochromator graphite
_diffrn_radiation_source 'normal-focus sealed tube'
_diffrn_radiation_type MoK\a
_diffrn_radiation_wavelength 0.71073
_diffrn_reflns_av_R_equivalents 0.058
_diffrn_reflns_av_sigmaI/netI 0.0520
_diffrn_reflns_limit_h_max 14
_diffrn_reflns_limit_h_min -15
_diffrn_reflns_limit_k_max 32
_diffrn_reflns_limit_k_min -32
_diffrn_reflns_limit_l_max 18
_diffrn_reflns_limit_l_min -18
_diffrn_reflns_number 40807
_diffrn_reflns_theta_full 31.52
_diffrn_reflns_theta_max 31.52
_diffrn_reflns_theta_min 1.84
_diffrn_standards_number 0
_exptl_absorpt_coefficient_mu 0.879
_exptl_absorpt_correction_T_max 0.917
_exptl_absorpt_correction_T_min 0.844
_exptl_absorpt_correction_type multi-scan
_exptl_absorpt_process_details 'SADABS 2.03'
_exptl_crystal_colour colorless
_exptl_crystal_density_diffrn 1.326
_exptl_crystal_density_method 'not measured'
_exptl_crystal_description plate
_exptl_crystal_F_000 1208
_exptl_crystal_size_max 0.20
_exptl_crystal_size_mid 0.12
_exptl_crystal_size_min 0.10
_refine_diff_density_max 0.528
_refine_diff_density_min -0.391
_refine_diff_density_rms 0.077
_refine_ls_extinction_method none
_refine_ls_goodness_of_fit_ref 0.999
_refine_ls_hydrogen_treatment constr
_refine_ls_matrix_type full
_refine_ls_number_parameters 347
_refine_ls_number_reflns 9296
_refine_ls_number_restraints 0
_refine_ls_restrained_S_all 0.999
_refine_ls_R_factor_all 0.0747
_refine_ls_R_factor_gt 0.0391
_refine_ls_shift/su_max 0.001
_refine_ls_shift/su_mean 0.000
_refine_ls_structure_factor_coef Fsqd
_refine_ls_weighting_details 'calc w=1/[\s^2^(Fo^2^)+(0.0409P)^2^+1.4212P] where P=(Fo^2^+2Fc^2^)/3'
_refine_ls_weighting_scheme calc
_refine_ls_wR_factor_gt 0.0838
_refine_ls_wR_factor_ref 0.0982
_reflns_number_gt 6406
_reflns_number_total 9296
_reflns_threshold_expression I>2\s(I)
_cod_data_source_file ic0505697si20050413_115909.cif
_cod_data_source_block mn1188
_cod_original_cell_volume 2888.69(18)
_cod_original_sg_symbol_H-M 'P 21/n'
_cod_database_code 4310153

loop_
_symmetry_equiv_pos_as_xyz
'x, y, z'
'-x+1/2, y+1/2, -z+1/2'
'-x, -y, -z'
'x-1/2, -y-1/2, z-1/2'

loop_
_atom_site_label
_atom_site_type_symbol
_atom_site_fract_x
_atom_site_fract_y
_atom_site_fract_z
_atom_site_U_iso_or_equiv
_atom_site_adp_type
_atom_site_occupancy
_atom_site_symmetry_multiplicity
_atom_site_calc_flag
_atom_site_refinement_flags
_atom_site_disorder_assembly
_atom_site_disorder_group
Cu1 Cu 0.32862(2) 0.146330(10) 0.853845(17) 0.01708(6) Uani 1 1 d . . .
Cl1 Cl 0.20490(5) 0.20487(2) 0.92029(4) 0.02623(11) Uani 1 1 d . . .
Li1 Li 0.5696(3) -0.04531(13) 0.9657(2) 0.0171(6) Uani 1 1 d . . .
O1 O 0.48291(12) 0.02446(5) 0.89317(9) 0.0142(2) Uani 1 1 d . . .
N1 N 0.43000(14) 0.10034(6) 0.77543(11) 0.0133(3) Uani 1 1 d . . .
N2 N 0.63837(14) -0.08076(6) 0.82401(12) 0.0152(3) Uani 1 1 d . . .
N3 N 0.77739(15) -0.04205(7) 1.01296(12) 0.0175(3) Uani 1 1 d . . .
N4 N 0.44355(15) -0.12027(7) 0.92826(12) 0.0177(3) Uani 1 1 d . . .
C1 C 0.43724(17) 0.12736(7) 0.67434(13) 0.0140(3) Uani 1 1 d . . .
C2 C 0.53734(18) 0.16980(8) 0.66746(14) 0.0169(3) Uani 1 1 d . . .
C3 C 0.53590(19) 0.20000(8) 0.57170(15) 0.0196(4) Uani 1 1 d . . .
H3 H 0.6028 0.2287 0.5662 0.024 Uiso 1 1 calc R . .
C4 C 0.43900(19) 0.18889(8) 0.48497(14) 0.0191(4) Uani 1 1 d . . .
H4 H 0.4393 0.2099 0.4205 0.023 Uiso 1 1 calc R . .
C5 C 0.34114(18) 0.14696(8) 0.49202(14) 0.0175(3) Uani 1 1 d . . .
H5 H 0.2747 0.1395 0.4320 0.021 Uiso 1 1 calc R . .
C6 C 0.33887(17) 0.11569(8) 0.58587(14) 0.0157(3) Uani 1 1 d . . .
C7 C 0.64204(19) 0.18563(9) 0.76258(15) 0.0224(4) Uani 1 1 d . . .
H7 H 0.6394 0.1543 0.8182 0.027 Uiso 1 1 calc R . .
C8 C 0.7810(2) 0.18585(10) 0.73584(18) 0.0301(5) Uani 1 1 d . . .
H8A H 0.7994 0.1465 0.7069 0.045 Uiso 1 1 calc R . .
H8B H 0.8454 0.1939 0.8002 0.045 Uiso 1 1 calc R . .
H8C H 0.7872 0.2173 0.6833 0.045 Uiso 1 1 calc R . .
C9 C 0.6091(2) 0.24660(10) 0.80802(18) 0.0321(5) Uani 1 1 d . . .
H9A H 0.6097 0.2781 0.7545 0.048 Uiso 1 1 calc R . .
H9B H 0.6749 0.2561 0.8708 0.048 Uiso 1 1 calc R . .
H9C H 0.5216 0.2446 0.8277 0.048 Uiso 1 1 calc R . .
C10 C 0.22724(18) 0.07111(8) 0.59126(15) 0.0208(4) Uani 1 1 d . . .
H10 H 0.2509 0.0474 0.6582 0.025 Uiso 1 1 calc R . .
C11 C 0.2077(2) 0.02654(9) 0.49835(18) 0.0302(5) Uani 1 1 d . . .
H11A H 0.1799 0.0485 0.4319 0.045 Uiso 1 1 calc R . .
H11B H 0.1398 -0.0029 0.5077 0.045 Uiso 1 1 calc R . .
H11C H 0.2908 0.0056 0.4961 0.045 Uiso 1 1 calc R . .
C12 C 0.0999(2) 0.10563(10) 0.59641(18) 0.0297(4) Uani 1 1 d . . .
H12A H 0.1127 0.1310 0.6599 0.045 Uiso 1 1 calc R . .
H12B H 0.0284 0.0769 0.5994 0.045 Uiso 1 1 calc R . .
H12C H 0.0772 0.1310 0.5333 0.045 Uiso 1 1 calc R . .
C13 C 0.48691(16) 0.04808(7) 0.80377(13) 0.0130(3) Uani 1 1 d . . .
C14 C 0.56077(19) 0.01566(8) 0.72731(14) 0.0180(3) Uani 1 1 d . . .
H14A H 0.6541 0.0286 0.7426 0.022 Uiso 1 1 calc R . .
H14B H 0.5238 0.0289 0.6544 0.022 Uiso 1 1 calc R . .
C15 C 0.55660(18) -0.05336(8) 0.73059(13) 0.0170(3) Uani 1 1 d . . .
H15A H 0.4641 -0.0662 0.7281 0.020 Uiso 1 1 calc R . .
H15B H 0.5856 -0.0692 0.6663 0.020 Uiso 1 1 calc R . .
C16 C 0.78002(17) -0.07051(8) 0.83073(14) 0.0185(3) Uani 1 1 d . . .
H16A H 0.7941 -0.0329 0.7926 0.022 Uiso 1 1 calc R . .
H16B H 0.8187 -0.1042 0.7961 0.022 Uiso 1 1 calc R . .
C17 C 0.84868(17) -0.06555(8) 0.94504(14) 0.0173(3) Uani 1 1 d . . .
C18 C 0.98040(18) -0.08201(9) 0.97529(16) 0.0217(4) Uani 1 1 d . . .
H18 H 1.0282 -0.0988 0.9254 0.026 Uiso 1 1 calc R . .
C19 C 1.04009(19) -0.07337(9) 1.07947(16) 0.0253(4) Uani 1 1 d . . .
H19 H 1.1296 -0.0845 1.1024 0.030 Uiso 1 1 calc R . .
C20 C 0.96784(19) -0.04832(9) 1.15008(16) 0.0244(4) Uani 1 1 d . . .
H20 H 1.0070 -0.0416 1.2219 0.029 Uiso 1 1 calc R . .
C21 C 0.83770(18) -0.03341(9) 1.11369(15) 0.0205(4) Uani 1 1 d . . .
H21 H 0.7883 -0.0162 1.1622 0.025 Uiso 1 1 calc R . .
C22 C 0.61280(18) -0.14604(8) 0.82774(14) 0.0177(3) Uani 1 1 d . . .
H22A H 0.6841 -0.1653 0.8787 0.021 Uiso 1 1 calc R . .
H22B H 0.6138 -0.1637 0.7570 0.021 Uiso 1 1 calc R . .
C23 C 0.48202(18) -0.15941(8) 0.86016(14) 0.0171(3) Uani 1 1 d . . .
C24 C 0.4085(2) -0.21061(8) 0.82482(15) 0.0226(4) Uani 1 1 d . . .
H24 H 0.4376 -0.2374 0.7760 0.027 Uiso 1 1 calc R . .
C25 C 0.2925(2) -0.22171(9) 0.86203(17) 0.0258(4) Uani 1 1 d . . .
H25 H 0.2417 -0.2566 0.8400 0.031 Uiso 1 1 calc R . .
C26 C 0.25179(19) -0.18108(8) 0.93199(16) 0.0231(4) Uani 1 1 d . . .
H26 H 0.1726 -0.1875 0.9587 0.028 Uiso 1 1 calc R . .
C27 C 0.32957(18) -0.13094(8) 0.96187(15) 0.0196(4) Uani 1 1 d . . .
H27 H 0.3008 -0.1027 1.0085 0.024 Uiso 1 1 calc R . .
N5 N -0.0805(3) 0.08337(12) 0.29521(19) 0.0551(6) Uani 1 1 d . . .
C28 C -0.1419(3) 0.10829(11) 0.34689(18) 0.0367(5) Uani 1 1 d . . .
C29 C -0.2200(2) 0.13985(11) 0.4143(2) 0.0384(5) Uani 1 1 d . . .
H29A H -0.3099 0.1237 0.4020 0.058 Uiso 1 1 d . . .
H29B H -0.2226 0.1830 0.3973 0.058 Uiso 1 1 d . . .
H29C H -0.1800 0.1341 0.4888 0.058 Uiso 1 1 d . . .

loop_
_atom_site_aniso_label
_atom_site_aniso_U_11
_atom_site_aniso_U_22
_atom_site_aniso_U_33
_atom_site_aniso_U_23
_atom_site_aniso_U_13
_atom_site_aniso_U_12
Cu1 0.02315(11) 0.01460(10) 0.01430(10) 0.00049(8) 0.00551(8) 0.00431(9)
Cl1 0.0383(3) 0.0209(2) 0.0224(2) 0.00287(17) 0.0131(2) 0.01257(19)
Li1 0.0208(15) 0.0156(14) 0.0153(14) 0.0020(11) 0.0041(12) 0.0026(11)
O1 0.0177(6) 0.0142(5) 0.0110(6) 0.0017(4) 0.0034(5) 0.0023(4)
N1 0.0160(7) 0.0126(6) 0.0113(6) 0.0005(5) 0.0027(5) -0.0001(5)
N2 0.0171(7) 0.0139(7) 0.0142(7) 0.0009(5) 0.0020(6) 0.0018(5)
N3 0.0179(7) 0.0194(7) 0.0154(7) 0.0007(6) 0.0034(6) -0.0016(6)
N4 0.0220(8) 0.0175(7) 0.0132(7) -0.0008(6) 0.0019(6) -0.0008(6)
C1 0.0173(8) 0.0124(7) 0.0123(8) 0.0015(6) 0.0030(6) 0.0027(6)
C2 0.0194(8) 0.0153(8) 0.0156(8) 0.0013(6) 0.0020(7) 0.0000(6)
C3 0.0230(9) 0.0178(8) 0.0189(9) 0.0028(7) 0.0058(7) -0.0024(7)
C4 0.0258(9) 0.0176(8) 0.0142(8) 0.0043(6) 0.0049(7) 0.0030(7)
C5 0.0215(8) 0.0176(8) 0.0125(7) 0.0009(6) 0.0008(6) 0.0033(7)
C6 0.0179(8) 0.0142(8) 0.0143(8) -0.0004(6) 0.0013(6) 0.0008(6)
C7 0.0249(9) 0.0217(9) 0.0186(9) 0.0033(7) -0.0016(7) -0.0075(7)
C8 0.0228(10) 0.0349(11) 0.0306(11) 0.0069(9) -0.0013(8) -0.0059(8)
C9 0.0371(12) 0.0293(11) 0.0272(11) -0.0064(9) -0.0023(9) -0.0078(9)
C10 0.0221(9) 0.0226(9) 0.0162(8) 0.0027(7) -0.0011(7) -0.0051(7)
C11 0.0348(12) 0.0259(10) 0.0286(11) -0.0038(8) 0.0017(9) -0.0095(9)
C12 0.0213(10) 0.0406(12) 0.0271(11) -0.0004(9) 0.0041(8) -0.0045(9)
C13 0.0128(7) 0.0142(7) 0.0118(7) -0.0009(6) 0.0015(6) -0.0022(6)
C14 0.0250(9) 0.0166(8) 0.0140(8) 0.0027(6) 0.0078(7) 0.0049(7)
C15 0.0231(9) 0.0158(8) 0.0121(8) -0.0013(6) 0.0030(7) 0.0033(7)
C16 0.0172(8) 0.0232(9) 0.0158(8) 0.0012(7) 0.0051(7) 0.0039(7)
C17 0.0174(8) 0.0176(8) 0.0172(8) 0.0039(6) 0.0038(7) 0.0004(6)
C18 0.0178(9) 0.0241(9) 0.0241(10) 0.0068(7) 0.0062(7) 0.0031(7)
C19 0.0168(9) 0.0317(10) 0.0261(10) 0.0097(8) 0.0006(7) 0.0016(8)
C20 0.0211(9) 0.0336(11) 0.0169(9) 0.0062(8) -0.0012(7) -0.0069(8)
C21 0.0201(9) 0.0265(9) 0.0149(8) 0.0011(7) 0.0029(7) -0.0044(7)
C22 0.0229(8) 0.0142(7) 0.0163(8) -0.0008(6) 0.0041(7) 0.0031(7)
C23 0.0225(9) 0.0145(8) 0.0133(8) 0.0010(6) -0.0001(7) 0.0012(6)
C24 0.0297(10) 0.0160(8) 0.0205(9) -0.0024(7) 0.0003(8) -0.0004(7)
C25 0.0265(10) 0.0179(9) 0.0298(11) 0.0004(8) -0.0034(8) -0.0056(7)
C26 0.0217(9) 0.0206(9) 0.0267(10) 0.0043(7) 0.0031(8) -0.0035(7)
C27 0.0218(9) 0.0189(8) 0.0182(9) 0.0013(7) 0.0037(7) 0.0004(7)
N5 0.0666(17) 0.0633(16) 0.0340(12) -0.0073(11) 0.0047(12) 0.0135(13)
C28 0.0459(14) 0.0355(12) 0.0244(11) -0.0005(9) -0.0051(10) 0.0064(10)
C29 0.0376(12) 0.0349(12) 0.0376(13) -0.0066(10) -0.0071(10) 0.0106(10)

loop_
_atom_type_symbol
_atom_type_description
_atom_type_scat_dispersion_real
_atom_type_scat_dispersion_imag
_atom_type_scat_source
C C 0.0033 0.0016 'International Tables Vol C Tables 4.2.6.8 and 6.1.1.4'
H H 0.0000 0.0000 'International Tables Vol C Tables 4.2.6.8 and 6.1.1.4'
N N 0.0061 0.0033 'International Tables Vol C Tables 4.2.6.8 and 6.1.1.4'
O O 0.0106 0.0060 'International Tables Vol C Tables 4.2.6.8 and 6.1.1.4'
Cl Cl 0.1484 0.1585 'International Tables Vol C Tables 4.2.6.8 and 6.1.1.4'
Cu Cu 0.3201 1.2651 'International Tables Vol C Tables 4.2.6.8 and 6.1.1.4'
Li Li -0.0003 0.0001 'International Tables Vol C Tables 4.2.6.8 and 6.1.1.4'

loop_
_geom_angle_atom_site_label_1
_geom_angle_atom_site_label_2
_geom_angle_atom_site_label_3
_geom_angle
_geom_angle_site_symmetry_1
_geom_angle_site_symmetry_3
_geom_angle_publ_flag
N1 Cu1 Cl1 171.35(5) . . ?
N1 Cu1 Li1 82.35(7) . 3_657 ?
Cl1 Cu1 Li1 106.20(5) . 3_657 ?
O1 Li1 O1 94.18(13) . 3_657 ?
O1 Li1 N4 107.82(15) . . ?
O1 Li1 N4 97.56(13) 3_657 . ?
O1 Li1 N3 117.78(15) . . ?
O1 Li1 N3 98.73(14) 3_657 . ?
N4 Li1 N3 129.87(16) . . ?
O1 Li1 N2 94.43(13) . . ?
O1 Li1 N2 171.34(17) 3_657 . ?
N4 Li1 N2 78.84(12) . . ?
N3 Li1 N2 78.06(11) . . ?
O1 Li1 Li1 48.51(10) . 3_657 ?
O1 Li1 Li1 45.67(10) 3_657 3_657 ?
N4 Li1 Li1 108.56(18) . 3_657 ?
N3 Li1 Li1 116.64(19) . 3_657 ?
N2 Li1 Li1 142.9(2) . 3_657 ?
O1 Li1 Cu1 162.18(14) . 3_657 ?
O1 Li1 Cu1 68.09(9) 3_657 3_657 ?
N4 Li1 Cu1 74.22(9) . 3_657 ?
N3 Li1 Cu1 68.80(9) . 3_657 ?
N2 Li1 Cu1 103.28(11) . 3_657 ?
Li1 Li1 Cu1 113.74(15) 3_657 3_657 ?
C13 O1 Li1 132.63(14) . . ?
C13 O1 Li1 140.16(14) . 3_657 ?
Li1 O1 Li1 85.82(13) . 3_657 ?
C13 N1 C1 121.42(14) . . ?
C13 N1 Cu1 126.33(12) . . ?
C1 N1 Cu1 112.22(10) . . ?
C16 N2 C15 113.95(14) . . ?
C16 N2 C22 109.43(14) . . ?
C15 N2 C22 110.65(14) . . ?
C16 N2 Li1 110.93(13) . . ?
C15 N2 Li1 107.61(13) . . ?
C22 N2 Li1 103.78(13) . . ?
C17 N3 C21 117.80(16) . . ?
C17 N3 Li1 116.26(15) . . ?
C21 N3 Li1 123.47(15) . . ?
C23 N4 C27 118.13(16) . . ?
C23 N4 Li1 114.66(14) . . ?
C27 N4 Li1 127.16(15) . . ?
C6 C1 C2 120.25(15) . . ?
C6 C1 N1 120.30(15) . . ?
C2 C1 N1 119.20(15) . . ?
C3 C2 C1 118.72(17) . . ?
C3 C2 C7 119.39(16) . . ?
C1 C2 C7 121.82(15) . . ?
C4 C3 C2 121.14(17) . . ?
C4 C3 H3 119.4 . . ?
C2 C3 H3 119.4 . . ?
C3 C4 C5 119.91(16) . . ?
C3 C4 H4 120.0 . . ?
C5 C4 H4 120.0 . . ?
C4 C5 C6 120.91(17) . . ?
C4 C5 H5 119.5 . . ?
C6 C5 H5 119.5 . . ?
C5 C6 C1 119.07(16) . . ?
C5 C6 C10 119.28(16) . . ?
C1 C6 C10 121.62(15) . . ?
C2 C7 C8 112.38(16) . . ?
C2 C7 C9 109.57(16) . . ?
C8 C7 C9 111.14(17) . . ?
C2 C7 H7 107.9 . . ?
C8 C7 H7 107.9 . . ?
C9 C7 H7 107.9 . . ?
C7 C8 H8A 109.5 . . ?
C7 C8 H8B 109.5 . . ?
H8A C8 H8B 109.5 . . ?
C7 C8 H8C 109.5 . . ?
H8A C8 H8C 109.5 . . ?
H8B C8 H8C 109.5 . . ?
C7 C9 H9A 109.5 . . ?
C7 C9 H9B 109.5 . . ?
H9A C9 H9B 109.5 . . ?
C7 C9 H9C 109.5 . . ?
H9A C9 H9C 109.5 . . ?
H9B C9 H9C 109.5 . . ?
C6 C10 C12 109.65(16) . . ?
C6 C10 C11 112.27(16) . . ?
C12 C10 C11 111.08(17) . . ?
C6 C10 H10 107.9 . . ?
C12 C10 H10 107.9 . . ?
C11 C10 H10 107.9 . . ?
C10 C11 H11A 109.5 . . ?
C10 C11 H11B 109.5 . . ?
H11A C11 H11B 109.5 . . ?
C10 C11 H11C 109.5 . . ?
H11A C11 H11C 109.5 . . ?
H11B C11 H11C 109.5 . . ?
C10 C12 H12A 109.5 . . ?
C10 C12 H12B 109.5 . . ?
H12A C12 H12B 109.5 . . ?
C10 C12 H12C 109.5 . . ?
H12A C12 H12C 109.5 . . ?
H12B C12 H12C 109.5 . . ?
O1 C13 N1 121.86(15) . . ?
O1 C13 C14 119.11(14) . . ?
N1 C13 C14 119.03(15) . . ?
C13 C14 C15 115.75(14) . . ?
C13 C14 H14A 108.3 . . ?
C15 C14 H14A 108.3 . . ?
C13 C14 H14B 108.3 . . ?
C15 C14 H14B 108.3 . . ?
H14A C14 H14B 107.4 . . ?
N2 C15 C14 114.89(15) . . ?
N2 C15 H15A 108.5 . . ?
C14 C15 H15A 108.5 . . ?
N2 C15 H15B 108.5 . . ?
C14 C15 H15B 108.5 . . ?
H15A C15 H15B 107.5 . . ?
N2 C16 C17 111.02(14) . . ?
N2 C16 H16A 109.4 . . ?
C17 C16 H16A 109.4 . . ?
N2 C16 H16B 109.4 . . ?
C17 C16 H16B 109.4 . . ?
H16A C16 H16B 108.0 . . ?
N3 C17 C18 122.68(17) . . ?
N3 C17 C16 116.17(15) . . ?
C18 C17 C16 121.08(16) . . ?
C19 C18 C17 118.59(18) . . ?
C19 C18 H18 120.7 . . ?
C17 C18 H18 120.7 . . ?
C18 C19 C20 119.24(18) . . ?
C18 C19 H19 120.4 . . ?
C20 C19 H19 120.4 . . ?
C21 C20 C19 118.50(18) . . ?
C21 C20 H20 120.8 . . ?
C19 C20 H20 120.8 . . ?
N3 C21 C20 123.19(18) . . ?
N3 C21 H21 118.4 . . ?
C20 C21 H21 118.4 . . ?
N2 C22 C23 112.07(14) . . ?
N2 C22 H22A 109.2 . . ?
C23 C22 H22A 109.2 . . ?
N2 C22 H22B 109.2 . . ?
C23 C22 H22B 109.2 . . ?
H22A C22 H22B 107.9 . . ?
N4 C23 C24 122.20(17) . . ?
N4 C23 C22 115.70(15) . . ?
C24 C23 C22 122.05(16) . . ?
C25 C24 C23 119.00(18) . . ?
C25 C24 H24 120.5 . . ?
C23 C24 H24 120.5 . . ?
C24 C25 C26 119.03(18) . . ?
C24 C25 H25 120.5 . . ?
C26 C25 H25 120.5 . . ?
C27 C26 C25 118.29(18) . . ?
C27 C26 H26 120.9 . . ?
C25 C26 H26 120.9 . . ?
N4 C27 C26 123.34(18) . . ?
N4 C27 H27 118.3 . . ?
C26 C27 H27 118.3 . . ?
N5 C28 C29 179.3(3) . . ?
C28 C29 H29A 109.5 . . ?
C28 C29 H29B 109.5 . . ?
H29A C29 H29B 109.4 . . ?
C28 C29 H29C 109.5 . . ?
H29A C29 H29C 109.5 . . ?
H29B C29 H29C 109.4 . . ?

loop_
_geom_bond_atom_site_label_1
_geom_bond_atom_site_label_2
_geom_bond_distance
_geom_bond_site_symmetry_2
_geom_bond_publ_flag
Cu1 N1 1.8753(14) . ?
Cu1 Cl1 2.1034(5) . ?
Cu1 Li1 3.260(3) 3_657 ?
Li1 O1 1.941(3) . ?
Li1 O1 2.033(3) 3_657 ?
Li1 N4 2.114(3) . ?
Li1 N3 2.122(3) . ?
Li1 N2 2.209(3) . ?
Li1 Li1 2.706(6) 3_657 ?
Li1 Cu1 3.260(3) 3_657 ?
O1 C13 1.2684(19) . ?
O1 Li1 2.033(3) 3_657 ?
N1 C13 1.321(2) . ?
N1 C1 1.443(2) . ?
N2 C16 1.465(2) . ?
N2 C15 1.470(2) . ?
N2 C22 1.475(2) . ?
N3 C17 1.341(2) . ?
N3 C21 1.345(2) . ?
N4 C23 1.341(2) . ?
N4 C27 1.342(2) . ?
C1 C6 1.406(2) . ?
C1 C2 1.411(2) . ?
C2 C3 1.397(2) . ?
C2 C7 1.521(3) . ?
C3 C4 1.380(3) . ?
C3 H3 0.9500 . ?
C4 C5 1.387(3) . ?
C4 H4 0.9500 . ?
C5 C6 1.394(2) . ?
C5 H5 0.9500 . ?
C6 C10 1.528(2) . ?
C7 C8 1.531(3) . ?
C7 C9 1.535(3) . ?
C7 H7 1.0000 . ?
C8 H8A 0.9800 . ?
C8 H8B 0.9800 . ?
C8 H8C 0.9800 . ?
C9 H9A 0.9800 . ?
C9 H9B 0.9800 . ?
C9 H9C 0.9800 . ?
C10 C12 1.531(3) . ?
C10 C11 1.535(3) . ?
C10 H10 1.0000 . ?
C11 H11A 0.9800 . ?
C11 H11B 0.9800 . ?
C11 H11C 0.9800 . ?
C12 H12A 0.9800 . ?
C12 H12B 0.9800 . ?
C12 H12C 0.9800 . ?
C13 C14 1.524(2) . ?
C14 C15 1.533(2) . ?
C14 H14A 0.9900 . ?
C14 H14B 0.9900 . ?
C15 H15A 0.9900 . ?
C15 H15B 0.9900 . ?
C16 C17 1.516(3) . ?
C16 H16A 0.9900 . ?
C16 H16B 0.9900 . ?
C17 C18 1.393(2) . ?
C18 C19 1.383(3) . ?
C18 H18 0.9500 . ?
C19 C20 1.386(3) . ?
C19 H19 0.9500 . ?
C20 C21 1.381(3) . ?
C20 H20 0.9500 . ?
C21 H21 0.9500 . ?
C22 C23 1.509(2) . ?
C22 H22A 0.9900 . ?
C22 H22B 0.9900 . ?
C23 C24 1.396(3) . ?
C24 C25 1.385(3) . ?
C24 H24 0.9500 . ?
C25 C26 1.389(3) . ?
C25 H25 0.9500 . ?
C26 C27 1.385(3) . ?
C26 H26 0.9500 . ?
C27 H27 0.9500 . ?
N5 C28 1.138(3) . ?
C28 C29 1.460(3) . ?
C29 H29A 0.9800 . ?
C29 H29B 0.9805 . ?
C29 H29C 0.9798 . ?
